data_4320818
loop_
_publ_author_name
'C. Den Auwer'
'M. C. Charbonnel'
'M. G. B. Drew'
'M. Grigoriev'
'M. J. Hudson'
'P. B. Iveson'
'C. Madic'
'M. Nierlich'
'M. T. Presson'
'R. Revel'
'M. L. Russell'
'P. Thu\'ery'

_publ_contact_author_address
;       CEA, DCC/DRRV/SEMP/LCTS
        ValRho, BP 171
        30207 Bagnols-sur-C\`eze
        France
;
_publ_contact_author_email denauwer@amandine.cea.fr
_publ_contact_author_fax '33(4)66 79 65 31'
_publ_contact_author_name 'Mikhail Grigoriev'
_publ_contact_author_phone '33(4)66 79 65 89'
_publ_section_title
;
 Crystallographic, X-ray Absorption, and IR Studies of Solid- and
 Solution-State Structures of Tris(nitrato)N,N,N',N'-Tetraethylmalonamide
 Complexes of Lanthanides. Comparison with the Americium Complex
;
_journal_name_full 'Inorganic Chemistry'
_journal_page_first 1487
_journal_page_last 1495
_journal_paper_doi 10.1021/ic990817x
_journal_volume 39
_journal_year 2000
_chemical_formula_sum 'C66 H132 N21 Nd3 O39'
_chemical_formula_weight 2276.65
_space_group_IT_number 4
_symmetry_cell_setting monoclinic
_symmetry_space_group_name_Hall 'P 2yb'
_symmetry_space_group_name_H-M 'P 1 21 1'
_atom_sites_solution_hydrogens geom
_atom_sites_solution_primary direct
_atom_sites_solution_secondary difmap
_audit_creation_method SHELXL
_cell_angle_alpha 90.00
_cell_angle_beta 102.572(1)
_cell_angle_gamma 90.00
_cell_formula_units_Z 2
_cell_length_a 11.2627(4)
_cell_length_b 20.5992(8)
_cell_length_c 22.2126(8)
_cell_measurement_reflns_used 19573
_cell_measurement_temperature 273(2)
_cell_measurement_theta_max 20.8
_cell_measurement_theta_min 2.7
_cell_volume 5029.8(3)
_computing_cell_refinement 'HKL package (Otwinowski & Minor, 1997)'
_computing_data_collection 'Kappa-CCD software (Nonius, 1997)'
_computing_data_reduction 'HKL package (Otwinowski & Minor, 1997)'
_computing_molecular_graphics 'SHELXTL (Sheldrick, 1997)'
_computing_publication_material 'SHELXTL (Sheldrick, 1997)'
_computing_structure_refinement 'SHELXL-93 (Sheldrick, 1993)'
_computing_structure_solution 'SHELXS-86 (Sheldrick, 1990)'
_diffrn_ambient_temperature 273(2)
_diffrn_measurement_device 'Nonius Kappa-CCD'
_diffrn_measurement_method '\f scans'
_diffrn_radiation_monochromator graphite
_diffrn_radiation_source 'fine-focus sealed tube'
_diffrn_radiation_type MoK\a
_diffrn_radiation_wavelength 0.71073
_diffrn_reflns_av_R_equivalents 0.0490
_diffrn_reflns_av_sigmaI/netI 0.0665
_diffrn_reflns_limit_h_max 11
_diffrn_reflns_limit_h_min -11
_diffrn_reflns_limit_k_max 20
_diffrn_reflns_limit_k_min -20
_diffrn_reflns_limit_l_max 22
_diffrn_reflns_limit_l_min 0
_diffrn_reflns_number 19573
_diffrn_reflns_theta_max 20.82
_diffrn_reflns_theta_min 2.71
_diffrn_standards_decay_% none
_exptl_absorpt_coefficient_mu 1.615
_exptl_absorpt_correction_T_max 0.78
_exptl_absorpt_correction_T_min 0.62
_exptl_absorpt_correction_type empirical
_exptl_crystal_colour 'translucent light pink'
_exptl_crystal_density_diffrn 1.503
_exptl_crystal_density_meas ?
_exptl_crystal_description Parallelepipedic
_exptl_crystal_F_000 2334
_exptl_crystal_size_max 0.30
_exptl_crystal_size_mid 0.25
_exptl_crystal_size_min 0.15
_refine_diff_density_max 0.665
_refine_diff_density_min -0.365
_refine_diff_density_rms 0.068
_refine_ls_abs_structure_details 'Flack H D (1983), Acta Cryst. A39, 876-881'
_refine_ls_abs_structure_Flack -0.002(13)
_refine_ls_extinction_method none
_refine_ls_goodness_of_fit_all 1.008
_refine_ls_goodness_of_fit_ref 1.055
_refine_ls_hydrogen_treatment constr
_refine_ls_matrix_type full
_refine_ls_number_parameters 1185
_refine_ls_number_reflns 10487
_refine_ls_number_restraints 54
_refine_ls_restrained_S_all 1.236
_refine_ls_restrained_S_obs 1.067
_refine_ls_R_factor_all 0.0608
_refine_ls_R_factor_gt 0.0351
_refine_ls_shift/esd_mean 0.000
_refine_ls_shift/su_max -0.004
_refine_ls_structure_factor_coef Fsqd
_refine_ls_weighting_details 'w=1/[\s^2^(Fo^2^)+(0.0469P)^2^+1.6997P] where P=(Fo^2^+2Fc^2^)/3'
_refine_ls_weighting_scheme calc
_refine_ls_wR_factor_all 0.1115
_refine_ls_wR_factor_ref 0.0822
_reflns_number_gt 7992
_reflns_number_total 10487
_reflns_threshold_expression >2sigma(I)
_cod_data_source_file ic990817x_2.cif
_cod_data_source_block 1
_cod_depositor_comments
;
The following automatic conversions were performed:

'_symmetry_cell_setting' value 'Monoclinic' changed to 'monoclinic'
according to the built-in table from CIF Core dictionary named
'cif_core.dic' version 2.4.1 from 2010-06-29.

Automatic conversion script
Id: cif_fix_values 1646 2011-03-28 12:23:43Z adriana 

The following automatic conversions were performed:

'_exptl_crystal_density_meas' value 'not measured' was changed to '?'
- the value is perceived as not measured.

Automatic conversion script
Id: cif_fix_values 3008 2015-01-20 13:52:24Z robertas 

The following automatic conversions were performed:

'_refine_ls_weighting_scheme' value 'calc
w=1/[\s^2^(Fo^2^)+(0.0469P)^2^+1.6997P] where P=(Fo^2^+2Fc^2^)/3' was
changed to 'calc'. New tag '_refine_ls_weighting_details' was
created. The value of the new tag was set to
'w=1/[\s^2^(Fo^2^)+(0.0469P)^2^+1.6997P] where P=(Fo^2^+2Fc^2^)/3'.

Automatic conversion script
Id: cif_fix_values 3143 2015-03-26 13:38:13Z robertas 
;
_cod_original_cell_volume 5030(2)
_cod_database_code 4320818

loop_
_symmetry_equiv_pos_as_xyz
'x, y, z'
'-x, y+1/2, -z'

loop_
_atom_site_aniso_label
_atom_site_aniso_U_11
_atom_site_aniso_U_22
_atom_site_aniso_U_33
_atom_site_aniso_U_23
_atom_site_aniso_U_13
_atom_site_aniso_U_12
Nd1 0.0360(2) 0.0397(2) 0.0273(2) 0.0006(4) 0.0041(2) 0.0008(4)
O1A 0.095(5) 0.042(4) 0.037(5) -0.002(3) 0.016(4) 0.008(4)
O2A 0.072(5) 0.042(4) 0.037(4) 0.004(3) 0.013(4) 0.006(3)
O3A 0.101(6) 0.043(4) 0.034(5) -0.004(3) 0.005(4) -0.011(4)
O4A 0.061(4) 0.055(4) 0.029(4) 0.008(3) 0.004(3) 0.006(3)
O11A 0.053(5) 0.120(7) 0.048(5) -0.016(4) 0.001(4) 0.013(4)
O12A 0.061(4) 0.159(9) 0.047(4) 0.010(6) 0.015(4) 0.003(6)
O13A 0.033(5) 0.130(7) 0.082(6) 0.015(5) 0.007(4) 0.014(4)
O21A 0.039(4) 0.163(10) 0.047(4) 0.016(5) -0.004(4) -0.011(5)
O22A 0.057(4) 0.148(9) 0.056(4) -0.007(6) 0.017(4) -0.007(6)
O23A 0.044(5) 0.134(7) 0.071(5) 0.005(5) 0.012(4) -0.006(4)
O31A 0.094(7) 0.066(6) 0.075(6) 0.008(5) -0.008(5) -0.022(5)
O32A 0.106(7) 0.052(5) 0.079(6) 0.001(4) 0.012(5) 0.018(5)
O33A 0.240(16) 0.047(7) 0.424(25) 0.042(10) -0.084(16) -0.032(8)
N1A 0.038(6) 0.083(7) 0.065(7) 0.016(5) 0.017(6) -0.002(5)
N2A 0.041(6) 0.083(7) 0.061(7) 0.005(5) 0.018(6) 0.013(5)
N3A 0.180(18) 0.030(8) 0.109(11) -0.010(6) -0.007(11) -0.013(8)
N4A 0.063(6) 0.064(6) 0.032(5) -0.011(4) 0.009(5) -0.010(4)
N5A 0.078(6) 0.045(5) 0.021(5) 0.005(4) 0.001(4) 0.002(4)
N6A 0.051(5) 0.079(8) 0.028(5) 0.006(4) 0.004(4) 0.001(5)
N7A 0.102(7) 0.043(6) 0.044(6) -0.014(5) 0.003(5) -0.013(5)
C1A 0.055(6) 0.054(7) 0.031(7) 0.006(6) 0.019(5) 0.001(5)
C2A 0.080(7) 0.046(6) 0.035(6) 0.008(5) 0.028(6) -0.004(6)
C3A 0.042(5) 0.041(6) 0.028(5) -0.003(7) 0.012(4) -0.005(7)
C4A 0.110(11) 0.112(11) 0.046(8) -0.001(8) 0.007(7) -0.039(10)
C5A 0.120(14) 0.103(13) 0.201(21) 0.021(13) -0.021(14) -0.040(11)
C6A 0.064(6) 0.109(8) 0.044(6) -0.002(11) -0.002(5) 0.000(10)
C7A 0.092(10) 0.125(12) 0.087(10) 0.006(9) -0.021(8) 0.025(9)
C8A 0.114(11) 0.054(7) 0.048(8) 0.006(6) 0.001(7) 0.030(7)
C9A 0.182(16) 0.103(11) 0.083(11) 0.007(8) 0.057(11) -0.033(11)
C10A 0.102(9) 0.036(6) 0.057(7) -0.006(5) 0.017(7) 0.013(6)
C11A 0.134(13) 0.107(11) 0.104(11) -0.008(8) 0.067(10) 0.026(10)
C12A 0.043(6) 0.053(7) 0.025(6) -0.013(5) 0.007(5) 0.000(5)
C13A 0.052(6) 0.059(7) 0.040(7) 0.002(5) 0.018(5) 0.003(5)
C14A 0.041(5) 0.063(6) 0.024(5) -0.004(8) 0.011(5) -0.004(8)
C15A 0.068(6) 0.126(11) 0.043(6) 0.002(9) -0.008(5) 0.011(10)
C16A 0.062(8) 0.160(14) 0.115(12) -0.004(10) 0.010(8) -0.051(9)
C17A 0.080(9) 0.107(10) 0.052(8) 0.012(7) -0.003(7) 0.048(8)
C18A 0.122(13) 0.107(12) 0.173(17) 0.036(12) 0.049(12) 0.049(10)
C19A 0.152(13) 0.043(7) 0.030(6) 0.013(5) -0.013(7) -0.011(7)
C20A 0.141(14) 0.122(12) 0.104(13) 0.054(10) 0.039(11) -0.016(11)
C21A 0.346(28) 0.072(10) 0.132(16) 0.048(10) 0.162(18) 0.060(14)
C22A 0.432(43) 0.137(17) 0.139(18) 0.009(14) 0.108(23) 0.076(22)
Nd2 0.0495(3) 0.0437(3) 0.0298(3) -0.0031(4) 0.0061(2) -0.0040(4)
O1B 0.085(5) 0.071(5) 0.035(4) -0.013(3) 0.016(4) -0.029(4)
O2B 0.077(6) 0.079(5) 0.046(6) 0.003(4) 0.000(4) -0.034(4)
O3B 0.078(6) 0.044(4) 0.051(6) -0.009(4) 0.015(4) -0.015(4)
O4B 0.057(4) 0.054(5) 0.031(4) 0.006(3) -0.003(3) 0.000(3)
O11B 0.080(7) 0.118(8) 0.072(7) -0.025(6) -0.003(5) 0.027(6)
O12B 0.101(8) 0.162(9) 0.078(7) 0.045(7) 0.044(6) 0.051(7)
O13B 0.070(6) 0.133(8) 0.128(9) -0.035(6) 0.000(6) 0.038(6)
O21B 0.133(8) 0.130(7) 0.044(5) 0.009(5) 0.033(6) 0.054(6)
O22B 0.099(7) 0.091(6) 0.045(5) 0.011(5) 0.019(5) 0.036(5)
O23B 0.138(9) 0.175(11) 0.070(7) 0.017(7) 0.023(7) 0.093(9)
O31B 0.065(5) 0.055(5) 0.061(5) 0.002(4) 0.008(4) 0.003(4)
O32B 0.058(5) 0.050(5) 0.066(5) -0.008(4) 0.005(4) -0.004(4)
O33B 0.116(8) 0.074(6) 0.116(9) -0.010(6) 0.006(6) -0.048(6)
N1B 0.056(7) 0.071(7) 0.092(10) -0.007(7) 0.014(7) -0.006(6)
N2B 0.066(8) 0.073(8) 0.062(10) 0.009(7) 0.024(7) 0.021(6)
N3B 0.085(10) 0.053(7) 0.053(8) -0.005(6) 0.009(7) -0.020(7)
N4B 0.119(9) 0.072(7) 0.062(7) 0.019(6) 0.008(6) -0.026(6)
N5B 0.110(9) 0.111(9) 0.044(8) -0.016(7) 0.006(6) 0.031(7)
N6B 0.085(7) 0.051(6) 0.054(6) 0.007(5) -0.007(5) -0.031(5)
N7B 0.091(7) 0.046(6) 0.041(6) 0.000(5) 0.007(5) -0.005(5)
C1B 0.051(6) 0.089(11) 0.024(6) -0.011(7) -0.001(4) -0.011(7)
C2B 0.181(16) 0.096(11) 0.023(8) 0.006(7) -0.010(9) -0.073(11)
C3B 0.085(9) 0.082(9) 0.041(8) 0.008(7) 0.021(7) -0.020(7)
C4B 0.123(12) 0.115(11) 0.088(11) 0.053(9) 0.003(9) -0.006(9)
C6B 0.137(12) 0.076(8) 0.072(9) -0.013(7) 0.019(9) -0.037(8)
C8B 0.337(31) 0.104(14) 0.097(13) -0.014(11) -0.020(16) 0.082(17)
C10B 0.054(8) 0.301(22) 0.041(8) -0.041(10) 0.000(6) 0.041(10)
C12B 0.058(7) 0.046(7) 0.028(7) -0.015(5) -0.004(5) -0.004(5)
C13B 0.104(10) 0.038(6) 0.042(7) 0.005(5) 0.000(7) -0.003(6)
C14B 0.081(8) 0.028(6) 0.029(6) 0.000(5) 0.017(6) -0.006(6)
C15B 0.226(22) 0.119(14) 0.066(10) -0.007(10) -0.045(12) 0.021(15)
C16B 0.216(21) 0.141(16) 0.107(14) 0.019(13) 0.010(14) 0.023(15)
C17B 0.088(9) 0.062(7) 0.041(7) 0.011(6) -0.005(7) 0.003(7)
C18B 0.136(13) 0.079(9) 0.063(9) -0.003(7) -0.015(9) 0.022(9)
C19B 0.118(11) 0.064(8) 0.077(10) 0.000(7) 0.025(9) -0.020(8)
C20B 0.213(18) 0.092(11) 0.111(13) 0.009(9) 0.087(13) 0.000(11)
C21B 0.114(10) 0.052(7) 0.058(8) -0.008(6) 0.018(7) 0.002(7)
C22B 0.152(15) 0.118(12) 0.089(12) 0.008(9) 0.040(11) -0.027(11)
Nd3 0.0460(3) 0.0507(3) 0.0309(3) 0.0039(4) 0.0083(2) 0.0009(4)
O1C 0.070(5) 0.079(5) 0.033(4) 0.004(4) 0.008(4) 0.015(4)
O2C 0.098(6) 0.070(5) 0.025(5) -0.003(4) 0.004(4) 0.016(4)
O3C 0.077(6) 0.053(4) 0.048(6) 0.000(4) 0.009(4) 0.010(4)
O4C 0.053(4) 0.067(5) 0.036(4) 0.002(3) 0.003(4) 0.011(3)
O11C 0.095(7) 0.126(8) 0.064(6) -0.002(6) 0.020(6) -0.034(6)
O12C 0.088(7) 0.148(8) 0.070(6) -0.024(6) 0.031(5) -0.051(6)
O13C 0.077(6) 0.096(6) 0.092(7) -0.011(5) 0.019(5) -0.025(5)
O21C 0.076(6) 0.075(5) 0.036(5) 0.000(4) -0.002(4) -0.016(4)
O22C 0.093(6) 0.104(6) 0.049(5) -0.003(5) 0.019(5) -0.042(5)
O23C 0.110(7) 0.126(8) 0.063(6) -0.006(5) 0.019(5) -0.051(7)
O31C 0.081(6) 0.059(5) 0.078(6) 0.013(4) 0.030(5) -0.010(4)
O32C 0.053(5) 0.080(6) 0.073(6) 0.003(5) 0.010(4) 0.020(4)
O33C 0.129(8) 0.062(6) 0.156(10) 0.017(6) 0.028(7) 0.051(6)
N1C 0.048(7) 0.093(8) 0.061(8) 0.005(6) 0.010(6) -0.012(6)
N2C 0.066(8) 0.066(7) 0.066(9) -0.006(7) 0.035(7) -0.035(6)
N3C 0.114(11) 0.048(7) 0.048(7) 0.007(5) 0.014(7) 0.002(7)
N4C 0.130(9) 0.064(7) 0.061(7) 0.017(6) 0.026(6) 0.004(6)
N5C 0.087(7) 0.051(6) 0.049(7) 0.011(5) 0.010(5) -0.007(5)
N6C 0.104(8) 0.059(6) 0.054(7) -0.011(5) 0.000(6) 0.038(6)
N7C 0.101(8) 0.050(6) 0.047(6) -0.002(5) -0.009(5) 0.007(5)
C1C 0.050(6) 0.049(9) 0.035(6) -0.002(6) 0.002(5) -0.001(5)
C2C 0.147(13) 0.051(8) 0.061(10) -0.016(7) 0.025(9) -0.027(8)
C3C 0.093(9) 0.056(8) 0.049(9) 0.018(7) 0.031(7) 0.015(7)
C4C 0.182(16) 0.100(11) 0.058(9) -0.034(8) 0.019(10) -0.011(10)
C6C 0.180(16) 0.072(9) 0.111(13) 0.019(9) 0.055(12) 0.044(10)
C7C 0.322(36) 0.247(29) 0.133(20) 0.019(18) 0.070(22) -0.035(26)
C8C 0.099(11) 0.102(12) 0.067(9) 0.018(8) 0.017(8) 0.010(9)
C9C 0.176(20) 0.136(17) 0.226(24) -0.013(15) 0.058(18) -0.001(15)
C10C 0.073(7) 0.100(9) 0.023(6) 0.003(5) 0.023(5) 0.006(6)
C12C 0.053(7) 0.051(7) 0.039(8) 0.001(6) -0.003(6) -0.001(5)
C13C 0.082(8) 0.046(8) 0.048(7) 0.008(5) -0.003(6) 0.002(6)
C14C 0.047(7) 0.075(8) 0.039(7) 0.018(6) 0.024(6) 0.006(6)
C15C 0.161(17) 0.237(22) 0.109(13) -0.150(15) -0.039(12) 0.088(16)
C16C 0.110(16) 0.203(24) 0.410(41) -0.119(27) -0.003(21) -0.001(15)
C17C 0.099(10) 0.094(9) 0.029(7) -0.014(6) -0.024(7) 0.029(8)
C18C 0.105(12) 0.102(11) 0.093(11) -0.012(9) -0.035(9) -0.015(9)
C19C 0.111(11) 0.041(7) 0.084(11) 0.000(7) -0.022(9) 0.031(7)
C20C 0.174(17) 0.126(13) 0.074(10) 0.011(9) -0.013(11) -0.039(12)
C21C 0.187(16) 0.108(11) 0.063(9) 0.001(8) 0.025(10) 0.058(11)

loop_
_atom_site_label
_atom_site_type_symbol
_atom_site_fract_x
_atom_site_fract_y
_atom_site_fract_z
_atom_site_U_iso_or_equiv
_atom_site_thermal_displace_type
_atom_site_occupancy
_atom_site_calc_flag
_atom_site_refinement_flags
_atom_site_disorder_group
Nd1 Nd -0.16589(3) 1.37593(3) 0.91029(2) 0.03475(13) Uani 1 d . .
O1A O -0.1390(6) 1.2811(3) 0.9773(3) 0.058(2) Uani 1 d . .
O2A O -0.1357(6) 1.4129(3) 1.0169(3) 0.050(2) Uani 1 d . .
O3A O -0.2019(7) 1.2783(3) 0.8457(3) 0.061(2) Uani 1 d . .
O4A O -0.1899(6) 1.4058(3) 0.8024(3) 0.050(2) Uani 1 d . .
O11A O 0.0330(6) 1.3475(4) 0.8770(3) 0.075(2) Uani 1 d . .
O12A O 0.0656(6) 1.3646(5) 0.9717(3) 0.088(3) Uani 1 d . .
O13A O 0.2124(6) 1.3382(4) 0.9313(3) 0.082(2) Uani 1 d . .
O21A O -0.3637(6) 1.3576(4) 0.9476(3) 0.085(3) Uani 1 d . .
O22A O -0.3983(6) 1.3647(5) 0.8515(3) 0.086(3) Uani 1 d . .
O23A O -0.5463(6) 1.3399(4) 0.8942(3) 0.083(2) Uani 1 d . .
O31A O -0.0621(8) 1.4838(4) 0.9098(4) 0.082(3) Uani 1 d . .
O32A O -0.2561(9) 1.4886(4) 0.9017(4) 0.080(2) Uani 1 d . .
O33A O -0.1516(13) 1.5740(5) 0.8901(9) 0.261(10) Uani 1 d . .
N1A N 0.1063(8) 1.3499(4) 0.9274(5) 0.061(3) Uani 1 d . .
N2A N -0.4370(8) 1.3540(4) 0.8978(5) 0.060(3) Uani 1 d . .
N3A N -0.1548(16) 1.5147(5) 0.9016(6) 0.112(5) Uani 1 d . .
N4A N -0.0061(8) 1.4051(4) 1.1081(4) 0.053(2) Uani 1 d . .
N5A N -0.0897(7) 1.2094(4) 1.0544(3) 0.049(2) Uani 1 d . .
N6A N -0.3282(7) 1.3991(4) 0.7146(3) 0.053(3) Uani 1 d . .
N7A N -0.2305(9) 1.2004(4) 0.7764(4) 0.065(3) Uani 1 d D .
C1A C -0.1265(8) 1.2680(5) 1.0331(5) 0.045(2) Uani 1 d . .
C2A C -0.1579(10) 1.3198(4) 1.0753(4) 0.051(3) Uani 1 d . .
H2A1 H -0.2455(10) 1.3251(4) 1.0674(4) 0.062 Uiso 1 calc R .
H2A2 H -0.1301(10) 1.3063(4) 1.1179(4) 0.062 Uiso 1 calc R .
C3A C -0.0999(7) 1.3838(6) 1.0657(4) 0.036(2) Uani 1 d . .
C4A C 0.0546(12) 1.4627(7) 1.0953(5) 0.091(4) Uani 1 d . .
H4A1 H 0.0459(12) 1.4672(7) 1.0511(5) 0.109 Uiso 1 calc R .
H4A2 H 0.1407(12) 1.4594(7) 1.1139(5) 0.109 Uiso 1 calc R .
C5A C 0.0024(15) 1.5217(8) 1.1202(9) 0.150(7) Uani 1 d . .
H5A1 H 0.0469(82) 1.5596(12) 1.1129(58) 0.225 Uiso 1 calc R .
H5A2 H 0.0085(115) 1.5166(31) 1.1637(14) 0.225 Uiso 1 calc R .
H5A3 H -0.0816(38) 1.5265(39) 1.0998(46) 0.225 Uiso 1 calc R .
C6A C 0.0454(8) 1.3756(8) 1.1669(4) 0.075(3) Uani 1 d . .
H6A1 H -0.0171(8) 1.3515(8) 1.1812(4) 0.089 Uiso 1 calc R .
H6A2 H 0.0757(8) 1.4092(8) 1.1970(4) 0.089 Uiso 1 calc R .
C7A C 0.1494(12) 1.3299(7) 1.1611(6) 0.108(5) Uani 1 d . .
H7A1 H 0.1765(59) 1.3068(35) 1.1992(16) 0.161 Uiso 1 calc R .
H7A2 H 0.2157(35) 1.3547(8) 1.1522(44) 0.161 Uiso 1 calc R .
H7A3 H 0.1213(26) 1.2995(30) 1.1284(30) 0.161 Uiso 1 calc R .
C8A C -0.0822(12) 1.1863(5) 1.1160(5) 0.075(4) Uani 1 d . .
H8A1 H -0.0624(12) 1.2223(5) 1.1446(5) 0.090 Uiso 1 calc R .
H8A2 H -0.0168(12) 1.1548(5) 1.1261(5) 0.090 Uiso 1 calc R .
C9A C -0.1989(15) 1.1552(7) 1.1242(6) 0.118(5) Uani 1 d . .
H9A1 H -0.1927(40) 1.1452(49) 1.1670(10) 0.177 Uiso 1 calc R .
H9A2 H -0.2129(54) 1.1160(29) 1.1004(41) 0.177 Uiso 1 calc R .
H9A3 H -0.2653(21) 1.1847(22) 1.1105(47) 0.177 Uiso 1 calc R .
C10A C -0.0619(10) 1.1622(4) 1.0087(5) 0.065(3) Uani 1 d . .
H10A H -0.1267(10) 1.1638(4) 0.9720(5) 0.078 Uiso 1 calc R .
H10B H -0.0608(10) 1.1189(4) 1.0259(5) 0.078 Uiso 1 calc R .
C11A C 0.0562(13) 1.1743(6) 0.9908(6) 0.108(5) Uani 1 d . .
H11A H 0.0516(32) 1.2141(25) 0.9680(39) 0.163 Uiso 1 calc R .
H11B H 0.0733(46) 1.1391(24) 0.9657(38) 0.163 Uiso 1 calc R .
H11C H 0.1200(18) 1.1773(48) 1.0273(7) 0.163 Uiso 1 calc R .
C12A C -0.2062(8) 1.2617(5) 0.7925(4) 0.041(2) Uani 1 d . .
C13A C -0.1835(9) 1.3101(5) 0.7464(4) 0.049(3) Uani 1 d . .
H13A H -0.0965(9) 1.3145(5) 0.7498(4) 0.059 Uiso 1 calc R .
H13B H -0.2191(9) 1.2946(5) 0.7052(4) 0.059 Uiso 1 calc R .
C14A C -0.2351(7) 1.3741(8) 0.7553(4) 0.042(2) Uani 1 d . .
C15A C -0.3903(9) 1.3678(7) 0.6565(4) 0.082(4) Uani 1 d D .
H15A H -0.3309(9) 1.3448(7) 0.6389(4) 0.098 Uiso 1 calc R .
H15B H -0.4272(9) 1.4010(7) 0.6273(4) 0.098 Uiso 1 calc R .
C16A C -0.4889(10) 1.3201(7) 0.6664(7) 0.113(5) Uani 1 d D .
H16A H -0.4637(44) 1.2997(39) 0.7060(21) 0.170 Uiso 1 calc R .
H16B H -0.5010(68) 1.2876(30) 0.6347(29) 0.170 Uiso 1 calc R .
H16C H -0.5636(28) 1.3432(10) 0.6647(49) 0.170 Uiso 1 calc R .
C17A C -0.3811(11) 1.4608(6) 0.7262(5) 0.082(4) Uani 1 d . .
H17A H -0.3694(11) 1.4670(6) 0.7704(5) 0.098 Uiso 1 calc R .
H17B H -0.4679(11) 1.4596(6) 0.7090(5) 0.098 Uiso 1 calc R .
C18A C -0.3281(14) 1.5164(7) 0.6997(8) 0.131(6) Uani 1 d . .
H18A H -0.3600(85) 1.5561(7) 0.7125(46) 0.197 Uiso 1 calc R .
H18B H -0.3485(91) 1.5135(32) 0.6555(8) 0.197 Uiso 1 calc R .
H18C H -0.2413(17) 1.5159(34) 0.7138(44) 0.197 Uiso 1 calc R .
C19A C -0.2494(13) 1.1548(5) 0.8235(5) 0.080(4) Uani 1 d . .
H19A H -0.1923(13) 1.1644(5) 0.8618(5) 0.096 Uiso 1 calc R .
H19B H -0.2327(13) 1.1112(5) 0.8111(5) 0.096 Uiso 1 calc R .
C20A C -0.3771(14) 1.1572(7) 0.8343(7) 0.121(5) Uani 1 d . .
H20A H -0.3934(39) 1.1182(24) 0.8547(47) 0.181 Uiso 1 calc R .
H20B H -0.4341(15) 1.1610(54) 0.7954(7) 0.181 Uiso 1 calc R .
H20C H -0.3851(31) 1.1941(31) 0.8596(41) 0.181 Uiso 1 calc R .
C21A C -0.2551(18) 1.1725(7) 0.7129(5) 0.167(9) Uani 1 d D .
H21A H -0.3163(18) 1.1387(7) 0.7084(5) 0.200 Uiso 1 calc R .
H21B H -0.2828(18) 1.2060(7) 0.6823(5) 0.200 Uiso 1 calc R .
C22A C -0.1375(19) 1.1457(10) 0.7062(9) 0.229(13) Uani 1 d D .
H22A H -0.0944(94) 1.1778(40) 0.6879(99) 0.343 Uiso 1 calc R .
H22B H -0.1513(20) 1.1080(66) 0.6803(87) 0.343 Uiso 1 calc R .
H22C H -0.0901(86) 1.1340(105) 0.7461(14) 0.343 Uiso 1 calc R .
Nd2 Nd 0.94034(4) 0.87526(3) 0.41215(2) 0.04142(14) Uani 1 d . .
O1B O 1.0170(6) 0.9036(3) 0.5202(3) 0.063(2) Uani 1 d . .
O2B O 0.8577(7) 0.8014(4) 0.4790(4) 0.070(2) Uani 1 d . .
O3B O 0.8071(7) 0.8030(3) 0.3403(4) 0.057(2) Uani 1 d . .
O4B O 0.9499(6) 0.8983(3) 0.3052(3) 0.049(2) Uani 1 d . .
O11B O 0.7538(8) 0.9458(5) 0.3563(5) 0.093(3) Uani 1 d . .
O12B O 0.7737(9) 0.9341(5) 0.4530(5) 0.110(4) Uani 1 d . .
O13B O 0.6260(8) 0.9944(5) 0.4030(4) 0.114(3) Uani 1 d . .
O21B O 1.1141(8) 0.7948(4) 0.4711(4) 0.100(3) Uani 1 d . .
O22B O 1.0729(8) 0.7885(4) 0.3737(4) 0.078(2) Uani 1 d . .
O23B O 1.2331(11) 0.7421(6) 0.4275(5) 0.128(4) Uani 1 d . .
O31B O 1.0067(8) 0.9942(3) 0.4168(3) 0.061(2) Uani 1 d . .
O32B O 1.1490(6) 0.9243(4) 0.4162(3) 0.059(2) Uani 1 d . .
O33B O 1.1925(10) 1.0271(4) 0.4249(5) 0.105(3) Uani 1 d . .
N1B N 0.7153(10) 0.9593(5) 0.4039(6) 0.073(3) Uani 1 d . .
N2B N 1.1382(11) 0.7742(5) 0.4227(6) 0.065(3) Uani 1 d . .
N3B N 1.1179(12) 0.9835(5) 0.4197(5) 0.065(3) Uani 1 d . .
N4B N 0.8665(10) 0.7219(5) 0.5473(4) 0.086(3) Uani 1 d D .
N5B N 0.9651(9) 0.9369(5) 0.6073(4) 0.090(4) Uani 1 d D .
N6B N 0.8534(8) 0.9543(4) 0.2237(4) 0.066(3) Uani 1 d D .
N7B N 0.7811(8) 0.7335(4) 0.2628(4) 0.061(2) Uani 1 d . .
C1B C 0.9813(8) 0.8898(5) 0.5682(4) 0.056(3) Uani 1 d D .
C2B C 0.9659(16) 0.8213(6) 0.5831(6) 0.105(6) Uani 1 d D .
H2B1 H 1.0459(16) 0.8017(6) 0.5949(6) 0.126 Uiso 1 calc R .
H2B2 H 0.9291(16) 0.8195(6) 0.6187(6) 0.126 Uiso 1 calc R .
C3B C 0.8924(11) 0.7818(6) 0.5340(6) 0.069(3) Uani 1 d . .
C4B C 0.9119(13) 0.6899(7) 0.6091(6) 0.112(5) Uani 1 d D .
C5K C 0.8098(20) 0.6949(12) 0.6451(8) 0.151(12) Uiso 0.70(3) d PD .
C5L C 1.0375(24) 0.6614(21) 0.6086(15) 0.125(22) Uiso 0.30(3) d PD .
C6B C 0.8008(12) 0.6773(6) 0.4966(6) 0.096(4) Uani 1 d D .
C7K C 0.8963(22) 0.6362(11) 0.4754(12) 0.182(14) Uiso 0.70(3) d PD .
C7L C 0.6643(12) 0.6865(16) 0.4895(15) 0.082(16) Uiso 0.30(3) d PD .
C8B C 1.0028(16) 1.0047(5) 0.5979(7) 0.190(10) Uani 1 d D .
C9K C 0.9118(110) 1.0395(37) 0.5492(77) 0.260(22) Uiso 0.33(19) d PDU .
C9L C 0.8923(27) 1.0469(15) 0.5759(55) 0.260(21) Uiso 0.67(19) d PDU .
C10B C 0.9261(9) 0.9251(7) 0.6652(4) 0.134(7) Uani 1 d D .
C11K C 0.7981(12) 0.8945(10) 0.6539(7) 0.101(6) Uiso 0.68(2) d PDU .
C11L C 0.7986(21) 0.9544(21) 0.6598(13) 0.102(7) Uiso 0.32(2) d PDU .
C12B C 0.7920(9) 0.7924(5) 0.2844(5) 0.046(3) Uani 1 d . .
C13B C 0.7802(11) 0.8476(5) 0.2391(5) 0.064(3) Uani 1 d . .
H13C H 0.7921(11) 0.8309(5) 0.2001(5) 0.077 Uiso 1 calc R .
H13D H 0.6980(11) 0.8646(5) 0.2323(5) 0.077 Uiso 1 calc R .
C14B C 0.8679(11) 0.9022(4) 0.2591(5) 0.045(3) Uani 1 d . .
C15B C 0.9568(13) 1.0007(7) 0.2330(7) 0.149(7) Uani 1 d D .
H15C H 1.0320(13) 0.9803(7) 0.2541(7) 0.179 Uiso 1 calc R .
H15D H 0.9675(13) 1.0182(7) 0.1939(7) 0.179 Uiso 1 calc R .
C16B C 0.9188(18) 1.0515(9) 0.2713(8) 0.158(7) Uani 1 d D .
H16D H 0.9739(82) 1.0875(32) 0.2748(59) 0.238 Uiso 1 calc R .
H16E H 0.9197(137) 1.0343(23) 0.3116(24) 0.238 Uiso 1 calc R .
H16F H 0.8381(56) 1.0657(53) 0.2525(38) 0.238 Uiso 1 calc R .
C17B C 0.7550(10) 0.9641(5) 0.1681(5) 0.066(3) Uani 1 d . .
H17C H 0.7860(10) 0.9904(5) 0.1386(5) 0.080 Uiso 1 calc R .
H17D H 0.7317(10) 0.9223(5) 0.1490(5) 0.080 Uiso 1 calc R .
C18B C 0.6481(13) 0.9954(6) 0.1813(5) 0.098(4) Uani 1 d . .
H18D H 0.5924(39) 1.0059(41) 0.1434(5) 0.148 Uiso 1 calc R .
H18E H 0.6719(17) 1.0345(24) 0.2044(37) 0.148 Uiso 1 calc R .
H18F H 0.6094(48) 0.9665(18) 0.2051(36) 0.148 Uiso 1 calc R .
C19B C 0.7488(12) 0.7131(6) 0.1954(6) 0.085(4) Uani 1 d . .
H19C H 0.6979(12) 0.6747(6) 0.1915(6) 0.103 Uiso 1 calc R .
H19D H 0.7019(12) 0.7474(6) 0.1714(6) 0.103 Uiso 1 calc R .
C20B C 0.8548(16) 0.6993(7) 0.1699(7) 0.131(6) Uani 1 d . .
H20D H 0.8638(65) 0.7326(32) 0.1411(42) 0.196 Uiso 1 calc R .
H20E H 0.8443(51) 0.6581(28) 0.1492(48) 0.196 Uiso 1 calc R .
H20F H 0.9262(22) 0.6979(57) 0.2027(10) 0.196 Uiso 1 calc R .
C21B C 0.7993(12) 0.6804(5) 0.3061(5) 0.075(3) Uani 1 d . .
H21C H 0.8547(12) 0.6941(5) 0.3437(5) 0.090 Uiso 1 calc R .
H21D H 0.8372(12) 0.6447(5) 0.2889(5) 0.090 Uiso 1 calc R .
C22B C 0.6852(15) 0.6569(7) 0.3216(7) 0.118(5) Uani 1 d . .
H22D H 0.7042(15) 0.6260(41) 0.3547(34) 0.177 Uiso 1 calc R .
H22E H 0.6353(46) 0.6365(48) 0.2861(16) 0.177 Uiso 1 calc R .
H22F H 0.6421(52) 0.6929(10) 0.3341(50) 0.177 Uiso 1 calc R .
Nd3 Nd 0.38399(4) 0.88087(3) 0.76091(2) 0.04257(14) Uani 1 d . .
O1C O 0.3229(6) 0.9132(3) 0.6528(3) 0.061(2) Uani 1 d . .
O2C O 0.4459(7) 0.7997(3) 0.6945(3) 0.066(2) Uani 1 d . .
O3C O 0.5169(7) 0.8097(3) 0.8326(4) 0.060(2) Uani 1 d . .
O4C O 0.3775(6) 0.9042(3) 0.8685(3) 0.053(2) Uani 1 d . .
O11C O 0.5741(8) 0.9513(5) 0.8172(4) 0.095(3) Uani 1 d . .
O12C O 0.5634(8) 0.9292(5) 0.7253(4) 0.100(3) Uani 1 d . .
O13C O 0.7051(8) 0.9917(4) 0.7730(4) 0.088(3) Uani 1 d . .
O21C O 0.2490(7) 0.7937(4) 0.7952(3) 0.064(2) Uani 1 d . .
O22C O 0.1914(7) 0.8121(4) 0.6994(4) 0.082(2) Uani 1 d . .
O23C O 0.0811(9) 0.7541(5) 0.7431(4) 0.100(3) Uani 1 d . .
O31C O 0.3305(8) 1.0022(3) 0.7605(4) 0.071(2) Uani 1 d . .
O32C O 0.1842(7) 0.9362(4) 0.7610(4) 0.069(2) Uani 1 d . .
O33C O 0.1484(9) 1.0391(4) 0.7617(5) 0.116(4) Uani 1 d . .
N1C N 0.6155(9) 0.9584(5) 0.7715(5) 0.068(3) Uani 1 d . .
N2C N 0.1737(10) 0.7864(5) 0.7461(6) 0.063(3) Uani 1 d . .
N3C N 0.2219(13) 0.9948(5) 0.7611(5) 0.071(3) Uani 1 d . .
N4C N 0.4044(10) 0.7150(5) 0.6292(4) 0.084(3) Uani 1 d . .
N5C N 0.3871(9) 0.9302(4) 0.5652(4) 0.063(3) Uani 1 d . .
N6C N 0.4811(9) 0.9636(4) 0.9491(4) 0.075(3) Uani 1 d D .
N7C N 0.5592(8) 0.7393(4) 0.9113(4) 0.070(3) Uani 1 d D .
C1C C 0.3491(8) 0.8925(5) 0.6046(5) 0.046(3) Uani 1 d . .
C2C C 0.3341(14) 0.8213(5) 0.5913(6) 0.086(4) Uani 1 d . .
H2C1 H 0.3635(14) 0.8117(5) 0.5543(6) 0.103 Uiso 1 calc R .
H2C2 H 0.2481(14) 0.8107(5) 0.5830(6) 0.103 Uiso 1 calc R .
C3C C 0.4018(11) 0.7780(6) 0.6441(6) 0.064(3) Uani 1 d . .
C4C C 0.3473(17) 0.6833(7) 0.5694(6) 0.115(5) Uani 1 d D .
C5M C 0.2305(28) 0.6560(23) 0.5813(21) 0.195(23) Uiso 0.49(3) d PD .
C5N C 0.4367(24) 0.6686(15) 0.5299(14) 0.127(15) Uiso 0.51(3) d PD .
C6C C 0.4675(15) 0.6711(6) 0.6776(7) 0.118(5) Uani 1 d . .
H6C1 H 0.5228(15) 0.6953(6) 0.7093(7) 0.141 Uiso 1 calc R .
H6C2 H 0.5139(15) 0.6391(6) 0.6605(7) 0.141 Uiso 1 calc R .
C7C C 0.3685(24) 0.6376(12) 0.7051(10) 0.231(13) Uani 1 d . .
H7C1 H 0.4059(31) 0.6067(81) 0.7358(76) 0.346 Uiso 1 calc R .
H7C2 H 0.3121(121) 0.6156(94) 0.6729(21) 0.346 Uiso 1 calc R .
H7C3 H 0.3259(141) 0.6696(17) 0.7237(94) 0.346 Uiso 1 calc R .
C8C C 0.3792(12) 1.0000(7) 0.5755(6) 0.090(4) Uani 1 d D .
H8C1 H 0.3364(12) 1.0076(7) 0.6083(6) 0.108 Uiso 1 calc R .
H8C2 H 0.3337(12) 1.0205(7) 0.5383(6) 0.108 Uiso 1 calc R .
C9C C 0.5036(15) 1.0291(9) 0.5927(10) 0.177(8) Uani 1 d D .
H9C1 H 0.4980(22) 1.0723(30) 0.6081(71) 0.266 Uiso 1 calc R .
H9C2 H 0.5386(60) 1.0307(72) 0.5570(19) 0.266 Uiso 1 calc R .
H9C3 H 0.5539(45) 1.0031(45) 0.6240(53) 0.266 Uiso 1 calc R .
C10C C 0.4163(8) 0.9080(5) 0.5062(4) 0.064(3) Uani 1 d D .
C11M C 0.5508(17) 0.8912(27) 0.5219(16) 0.082(6) Uiso 0.56(10) d PDU .
C11N C 0.5314(40) 0.8669(31) 0.5145(21) 0.082(6) Uiso 0.44(10) d PDU .
C12C C 0.5396(9) 0.8006(5) 0.8907(5) 0.050(3) Uani 1 d . .
C13C C 0.5491(11) 0.8554(4) 0.9336(5) 0.061(3) Uani 1 d . .
H13E H 0.6313(11) 0.8723(4) 0.9406(5) 0.074 Uiso 1 calc R .
H13F H 0.5369(11) 0.8391(4) 0.9728(5) 0.074 Uiso 1 calc R .
C14C C 0.4633(10) 0.9104(6) 0.9145(5) 0.052(3) Uani 1 d . .
C15C C 0.4137(16) 1.0238(7) 0.9244(5) 0.180(10) Uani 1 d D .
H15E H 0.4713(16) 1.0588(7) 0.9243(5) 0.215 Uiso 1 calc R .
H15F H 0.3708(16) 1.0163(7) 0.8821(5) 0.215 Uiso 1 calc R .
C16C C 0.3263(14) 1.0431(9) 0.9612(12) 0.250(14) Uani 1 d D .
H16G H 0.2847(14) 1.0818(9) 0.9441(12) 0.375 Uiso 1 calc R .
H16H H 0.3687(14) 1.0513(9) 1.0029(12) 0.375 Uiso 1 calc R .
H16I H 0.2683(14) 1.0088(9) 0.9608(12) 0.375 Uiso 1 calc R .
C17C C 0.5813(11) 0.9730(6) 1.0026(4) 0.080(4) Uani 1 d D .
H17E H 0.6040(11) 0.9312(6) 1.0220(4) 0.095 Uiso 1 calc R .
H17F H 0.5539(11) 1.0004(6) 1.0324(4) 0.095 Uiso 1 calc R .
C18C C 0.6932(12) 1.0038(7) 0.9858(6) 0.109(5) Uani 1 d D .
H18G H 0.7171(55) 0.9787(27) 0.9540(32) 0.163 Uiso 1 calc R .
H18H H 0.7587(30) 1.0049(44) 1.0215(12) 0.163 Uiso 1 calc R .
H18I H 0.6740(29) 1.0472(18) 0.9712(43) 0.163 Uiso 1 calc R .
C19C C 0.5974(12) 0.7245(5) 0.9774(6) 0.085(4) Uani 1 d D .
H19E H 0.6438(12) 0.7607(5) 0.9985(6) 0.102 Uiso 1 calc R .
H19F H 0.6498(12) 0.6866(5) 0.9830(6) 0.102 Uiso 1 calc R .
C20C C 0.4883(14) 0.7118(7) 1.0056(7) 0.131(6) Uani 1 d D .
H20G H 0.4920(58) 0.7397(41) 1.0405(33) 0.196 Uiso 1 calc R .
H20H H 0.4890(60) 0.6673(16) 1.0185(50) 0.196 Uiso 1 calc R .
H20I H 0.4149(14) 0.7203(55) 0.9755(18) 0.196 Uiso 1 calc R .
C21C C 0.5400(12) 0.6835(6) 0.8678(5) 0.120(6) Uani 1 d D .
C22M C 0.6564(26) 0.6473(26) 0.8691(31) 0.147(10) Uiso 0.31(4) d PDU .
C22N C 0.6470(21) 0.6777(15) 0.8369(15) 0.147(10) Uiso 0.69(4) d PDU .

loop_
_atom_type_symbol
_atom_type_description
_atom_type_scat_dispersion_real
_atom_type_scat_dispersion_imag
_atom_type_scat_source
C C 0.0033 0.0016 'International Tables Vol C Tables 4.2.6.8 and 6.1.1.4'
H H 0.0000 0.0000 'International Tables Vol C Tables 4.2.6.8 and 6.1.1.4'
N N 0.0061 0.0033 'International Tables Vol C Tables 4.2.6.8 and 6.1.1.4'
O O 0.0106 0.0060 'International Tables Vol C Tables 4.2.6.8 and 6.1.1.4'
Nd Nd -0.1943 3.0179 'International Tables Vol C Tables 4.2.6.8 and 6.1.1.4'

loop_
_geom_angle_atom_site_label_1
_geom_angle_atom_site_label_2
_geom_angle_atom_site_label_3
_geom_angle
_geom_angle_site_symmetry_1
_geom_angle_site_symmetry_3
_geom_angle_publ_flag
O4A Nd1 O1A 141.1(2) . . ?
O4A Nd1 O2A 147.1(2) . . ?
O1A Nd1 O2A 71.6(2) . . ?
O4A Nd1 O3A 70.2(2) . . ?
O1A Nd1 O3A 71.5(2) . . ?
O2A Nd1 O3A 142.6(2) . . ?
O4A Nd1 O31A 74.0(2) . . ?
O1A Nd1 O31A 135.7(3) . . ?
O2A Nd1 O31A 76.2(2) . . ?
O3A Nd1 O31A 137.8(3) . . ?
O4A Nd1 O32A 74.7(2) . . ?
O1A Nd1 O32A 141.1(2) . . ?
O2A Nd1 O32A 75.8(2) . . ?
O3A Nd1 O32A 134.2(3) . . ?
O31A Nd1 O32A 50.7(3) . . ?
O4A Nd1 O21A 115.9(2) . . ?
O1A Nd1 O21A 71.7(2) . . ?
O2A Nd1 O21A 71.3(2) . . ?
O3A Nd1 O21A 91.4(3) . . ?
O31A Nd1 O21A 124.6(3) . . ?
O32A Nd1 O21A 78.3(3) . . ?
O4A Nd1 O11A 72.0(2) . . ?
O1A Nd1 O11A 89.6(2) . . ?
O2A Nd1 O11A 113.8(2) . . ?
O3A Nd1 O11A 71.9(2) . . ?
O31A Nd1 O11A 76.4(3) . . ?
O32A Nd1 O11A 123.3(3) . . ?
O21A Nd1 O11A 158.3(3) . . ?
O4A Nd1 O22A 69.7(2) . . ?
O1A Nd1 O22A 102.0(3) . . ?
O2A Nd1 O22A 114.6(2) . . ?
O3A Nd1 O22A 67.8(3) . . ?
O31A Nd1 O22A 118.8(3) . . ?
O32A Nd1 O22A 73.0(3) . . ?
O21A Nd1 O22A 47.0(2) . . ?
O11A Nd1 O22A 131.4(2) . . ?
O4A Nd1 O12A 114.3(2) . . ?
O1A Nd1 O12A 68.9(3) . . ?
O2A Nd1 O12A 67.5(2) . . ?
O3A Nd1 O12A 104.2(3) . . ?
O31A Nd1 O12A 71.1(3) . . ?
O32A Nd1 O12A 116.7(3) . . ?
O21A Nd1 O12A 129.8(2) . . ?
O11A Nd1 O12A 46.7(2) . . ?
O22A Nd1 O12A 169.9(3) . . ?
O4A Nd1 N3A 71.3(3) . . ?
O1A Nd1 N3A 147.0(3) . . ?
O2A Nd1 N3A 75.9(3) . . ?
O3A Nd1 N3A 141.4(3) . . ?
O31A Nd1 N3A 24.7(3) . . ?
O32A Nd1 N3A 26.1(3) . . ?
O21A Nd1 N3A 102.8(4) . . ?
O11A Nd1 N3A 98.9(4) . . ?
O22A Nd1 N3A 96.1(4) . . ?
O12A Nd1 N3A 94.0(4) . . ?
C1A O1A Nd1 139.0(6) . . ?
C3A O2A Nd1 130.9(6) . . ?
C12A O3A Nd1 139.8(6) . . ?
C14A O4A Nd1 129.3(7) . . ?
N1A O11A Nd1 100.5(6) . . ?
N1A O12A Nd1 96.1(6) . . ?
N2A O21A Nd1 100.2(6) . . ?
N2A O22A Nd1 95.5(6) . . ?
N3A O31A Nd1 94.5(8) . . ?
N3A O32A Nd1 92.5(7) . . ?
O13A N1A O12A 122.5(10) . . ?
O13A N1A O11A 120.9(10) . . ?
O12A N1A O11A 116.6(8) . . ?
O22A N2A O21A 117.0(8) . . ?
O22A N2A O23A 120.9(9) . . ?
O21A N2A O23A 122.1(9) . . ?
O31A N3A O33A 119.0(16) . . ?
O31A N3A O32A 122.0(11) . . ?
O33A N3A O32A 118.9(16) . . ?
O31A N3A Nd1 60.8(6) . . ?
O33A N3A Nd1 172.2(12) . . ?
O32A N3A Nd1 61.5(6) . . ?
C3A N4A C4A 118.4(9) . . ?
C3A N4A C6A 127.1(9) . . ?
C4A N4A C6A 114.5(9) . . ?
C1A N5A C8A 126.2(8) . . ?
C1A N5A C10A 116.5(8) . . ?
C8A N5A C10A 117.1(8) . . ?
C14A N6A C17A 120.8(9) . . ?
C14A N6A C15A 125.4(10) . . ?
C17A N6A C15A 113.8(9) . . ?
C12A N7A C19A 118.4(8) . . ?
C12A N7A C21A 127.3(9) . . ?
C19A N7A C21A 113.9(8) . . ?
O1A C1A N5A 120.7(8) . . ?
O1A C1A C2A 118.1(9) . . ?
N5A C1A C2A 121.1(9) . . ?
C3A C2A C1A 111.3(7) . . ?
O2A C3A N4A 121.5(10) . . ?
O2A C3A C2A 118.9(9) . . ?
N4A C3A C2A 119.5(9) . . ?
N4A C4A C5A 110.7(11) . . ?
N4A C6A C7A 110.3(8) . . ?
N5A C8A C9A 112.6(10) . . ?
N5A C10A C11A 114.0(9) . . ?
O3A C12A N7A 119.4(9) . . ?
O3A C12A C13A 120.0(9) . . ?
N7A C12A C13A 120.6(9) . . ?
C14A C13A C12A 112.0(7) . . ?
O4A C14A N6A 119.1(12) . . ?
O4A C14A C13A 118.8(9) . . ?
N6A C14A C13A 122.1(10) . . ?
N6A C15A C16A 112.0(9) . . ?
N6A C17A C18A 113.1(10) . . ?
N7A C19A C20A 112.7(10) . . ?
C22A C21A N7A 104.7(14) . . ?
O1B Nd2 O3B 145.5(2) . . ?
O1B Nd2 O2B 69.6(2) . . ?
O3B Nd2 O2B 76.0(2) . . ?
O1B Nd2 O4B 145.9(2) . . ?
O3B Nd2 O4B 68.5(2) . . ?
O2B Nd2 O4B 144.3(2) . . ?
O1B Nd2 O32B 75.1(2) . . ?
O3B Nd2 O32B 134.2(2) . . ?
O2B Nd2 O32B 134.2(2) . . ?
O4B Nd2 O32B 73.8(2) . . ?
O1B Nd2 O31B 72.1(2) . . ?
O3B Nd2 O31B 137.9(2) . . ?
O2B Nd2 O31B 135.9(2) . . ?
O4B Nd2 O31B 77.3(2) . . ?
O32B Nd2 O31B 50.1(2) . . ?
O1B Nd2 O12B 70.6(3) . . ?
O3B Nd2 O12B 97.3(3) . . ?
O2B Nd2 O12B 71.0(3) . . ?
O4B Nd2 O12B 116.3(3) . . ?
O32B Nd2 O12B 122.9(3) . . ?
O31B Nd2 O12B 76.3(3) . . ?
O1B Nd2 O22B 112.6(3) . . ?
O3B Nd2 O22B 71.4(3) . . ?
O2B Nd2 O22B 95.4(3) . . ?
O4B Nd2 O22B 70.3(2) . . ?
O32B Nd2 O22B 72.0(3) . . ?
O31B Nd2 O22B 119.4(3) . . ?
O12B Nd2 O22B 164.4(3) . . ?
O1B Nd2 O11B 114.0(3) . . ?
O3B Nd2 O11B 73.4(2) . . ?
O2B Nd2 O11B 105.0(3) . . ?
O4B Nd2 O11B 68.6(3) . . ?
O32B Nd2 O11B 115.8(3) . . ?
O31B Nd2 O11B 71.7(3) . . ?
O12B Nd2 O11B 48.3(3) . . ?
O22B Nd2 O11B 133.1(3) . . ?
O1B Nd2 O21B 66.6(2) . . ?
O3B Nd2 O21B 102.8(3) . . ?
O2B Nd2 O21B 69.7(3) . . ?
O4B Nd2 O21B 114.4(2) . . ?
O32B Nd2 O21B 69.9(3) . . ?
O31B Nd2 O21B 113.4(3) . . ?
O12B Nd2 O21B 129.3(3) . . ?
O22B Nd2 O21B 47.3(2) . . ?
O11B Nd2 O21B 174.3(3) . . ?
O1B Nd2 N3B 71.1(3) . . ?
O3B Nd2 N3B 143.4(3) . . ?
O2B Nd2 N3B 140.5(3) . . ?
O4B Nd2 N3B 74.8(2) . . ?
O32B Nd2 N3B 25.2(3) . . ?
O31B Nd2 N3B 24.9(2) . . ?
O12B Nd2 N3B 99.3(4) . . ?
O22B Nd2 N3B 96.2(3) . . ?
O11B Nd2 N3B 94.1(3) . . ?
O21B Nd2 N3B 91.5(3) . . ?
C1B O1B Nd2 132.4(6) . . ?
C3B O2B Nd2 134.9(7) . . ?
C12B O3B Nd2 134.0(6) . . ?
C14B O4B Nd2 129.8(6) . . ?
N3B O31B Nd2 96.5(6) . . ?
N3B O32B Nd2 96.8(7) . . ?
N2B O21B Nd2 93.5(7) . . ?
N2B O22B Nd2 98.8(7) . . ?
N1B O11B Nd2 96.4(7) . . ?
N1B O12B Nd2 100.0(7) . . ?
O33B N3B O31B 122.2(11) . . ?
O33B N3B O32B 121.2(12) . . ?
O31B N3B O32B 116.6(10) . . ?
O33B N3B Nd2 177.7(9) . . ?
O31B N3B Nd2 58.6(5) . . ?
O32B N3B Nd2 58.0(5) . . ?
O22B N2B O21B 119.5(11) . . ?
O22B N2B O23B 123.4(12) . . ?
O21B N2B O23B 117.0(13) . . ?
O13B N1B O12B 121.8(12) . . ?
O13B N1B O11B 122.9(12) . . ?
O12B N1B O11B 115.3(10) . . ?
C3B N4B C4B 124.5(11) . . ?
C3B N4B C6B 119.8(9) . . ?
C4B N4B C6B 115.2(10) . . ?
C1B N5B C10B 123.7(8) . . ?
C1B N5B C8B 120.5(7) . . ?
C10B N5B C8B 115.3(8) . . ?
C14B N6B C17B 125.5(9) . . ?
C14B N6B C15B 116.8(10) . . ?
C17B N6B C15B 116.6(9) . . ?
C12B N7B C21B 118.4(9) . . ?
C12B N7B C19B 127.1(9) . . ?
C21B N7B C19B 114.5(8) . . ?
O1B C1B N5B 120.0(8) . . ?
O1B C1B C2B 119.0(9) . . ?
N5B C1B C2B 120.8(9) . . ?
C3B C2B C1B 116.3(10) . . ?
O2B C3B N4B 118.7(10) . . ?
O2B C3B C2B 123.2(10) . . ?
N4B C3B C2B 118.1(11) . . ?
N4B C4B C5L 107.0(11) . . ?
N4B C4B C5K 107.4(10) . . ?
C5L C4B C5K 145.4(17) . . ?
N4B C6B C7L 108.7(10) . . ?
N4B C6B C7K 107.7(10) . . ?
C7L C6B C7K 143.4(16) . . ?
N5B C8B C9K 112.2(11) . . ?
N5B C8B C9L 110.2(10) . . ?
C9K C8B C9L 26.6(67) . . ?
C9L C9K C8B 77.5(38) . . ?
C9K C9L C8B 75.9(33) . . ?
N5B C10B C11L 108.6(9) . . ?
N5B C10B C11K 111.9(8) . . ?
C11L C10B C11K 47.5(16) . . ?
C11L C11K C10B 66.0(10) . . ?
C11K C11L C10B 66.5(10) . . ?
O3B C12B N7B 121.1(9) . . ?
O3B C12B C13B 120.7(9) . . ?
N7B C12B C13B 118.1(9) . . ?
C14B C13B C12B 114.4(8) . . ?
O4B C14B N6B 121.7(9) . . ?
O4B C14B C13B 121.7(8) . . ?
N6B C14B C13B 116.6(10) . . ?
C16B C15B N6B 102.7(13) . . ?
C18B C17B N6B 113.1(9) . . ?
C20B C19B N7B 113.3(12) . . ?
N7B C21B C22B 113.5(11) . . ?
O3C Nd3 O2C 76.4(2) . . ?
O3C Nd3 O1C 144.3(2) . . ?
O2C Nd3 O1C 69.4(2) . . ?
O3C Nd3 O4C 67.9(2) . . ?
O2C Nd3 O4C 143.0(2) . . ?
O1C Nd3 O4C 147.4(2) . . ?
O3C Nd3 O32C 134.0(3) . . ?
O2C Nd3 O32C 133.3(3) . . ?
O1C Nd3 O32C 79.5(2) . . ?
O4C Nd3 O32C 72.3(2) . . ?
O3C Nd3 O12C 91.3(3) . . ?
O2C Nd3 O12C 74.2(3) . . ?
O1C Nd3 O12C 70.0(3) . . ?
O4C Nd3 O12C 115.0(3) . . ?
O32C Nd3 O12C 126.6(3) . . ?
O3C Nd3 O31C 134.5(2) . . ?
O2C Nd3 O31C 139.9(2) . . ?
O1C Nd3 O31C 73.5(2) . . ?
O4C Nd3 O31C 75.9(2) . . ?
O32C Nd3 O31C 49.6(3) . . ?
O12C Nd3 O31C 79.5(3) . . ?
O3C Nd3 O21C 72.8(3) . . ?
O2C Nd3 O21C 88.0(3) . . ?
O1C Nd3 O21C 115.1(2) . . ?
O4C Nd3 O21C 72.7(2) . . ?
O32C Nd3 O21C 74.3(3) . . ?
O12C Nd3 O21C 158.6(3) . . ?
O31C Nd3 O21C 121.8(3) . . ?
O3C Nd3 O11C 72.7(3) . . ?
O2C Nd3 O11C 110.6(3) . . ?
O1C Nd3 O11C 109.8(3) . . ?
O4C Nd3 O11C 68.1(3) . . ?
O32C Nd3 O11C 112.3(3) . . ?
O12C Nd3 O11C 46.9(3) . . ?
O31C Nd3 O11C 68.6(3) . . ?
O21C Nd3 O11C 135.1(3) . . ?
O3C Nd3 O22C 109.1(3) . . ?
O2C Nd3 O22C 68.7(3) . . ?
O1C Nd3 O22C 67.8(2) . . ?
O4C Nd3 O22C 113.9(2) . . ?
O32C Nd3 O22C 67.6(3) . . ?
O12C Nd3 O22C 131.1(3) . . ?
O31C Nd3 O22C 110.3(3) . . ?
O21C Nd3 O22C 47.3(2) . . ?
O11C Nd3 O22C 177.6(3) . . ?
O3C Nd3 N3C 140.1(3) . . ?
O2C Nd3 N3C 143.3(3) . . ?
O1C Nd3 N3C 75.2(3) . . ?
O4C Nd3 N3C 72.3(2) . . ?
O32C Nd3 N3C 25.3(3) . . ?
O12C Nd3 N3C 102.8(3) . . ?
O31C Nd3 N3C 24.4(2) . . ?
O21C Nd3 N3C 98.5(3) . . ?
O11C Nd3 N3C 90.0(3) . . ?
O22C Nd3 N3C 89.4(3) . . ?
C1C O1C Nd3 133.0(6) . . ?
C3C O2C Nd3 134.6(7) . . ?
C12C O3C Nd3 135.5(6) . . ?
C14C O4C Nd3 129.3(6) . . ?
N1C O11C Nd3 95.0(7) . . ?
N1C O12C Nd3 101.5(7) . . ?
N2C O21C Nd3 99.2(6) . . ?
N2C O22C Nd3 93.4(7) . . ?
N3C O31C Nd3 96.4(6) . . ?
N3C O32C Nd3 97.5(8) . . ?
O11C N1C O13C 120.9(12) . . ?
O11C N1C O12C 116.3(10) . . ?
O13C N1C O12C 122.8(11) . . ?
O22C N2C O23C 118.9(11) . . ?
O22C N2C O21C 119.4(9) . . ?
O23C N2C O21C 121.7(11) . . ?
O33C N3C O31C 125.2(11) . . ?
O33C N3C O32C 118.4(13) . . ?
O31C N3C O32C 116.4(11) . . ?
O33C N3C Nd3 175.6(10) . . ?
O31C N3C Nd3 59.2(6) . . ?
O32C N3C Nd3 57.2(6) . . ?
C3C N4C C6C 116.6(11) . . ?
C3C N4C C4C 127.9(11) . . ?
C6C N4C C4C 115.4(11) . . ?
C1C N5C C8C 115.9(10) . . ?
C1C N5C C10C 125.0(9) . . ?
C8C N5C C10C 118.1(9) . . ?
C14C N6C C17C 124.8(9) . . ?
C14C N6C C15C 118.2(9) . . ?
C17C N6C C15C 115.4(10) . . ?
C12C N7C C19C 121.7(8) . . ?
C12C N7C C21C 121.0(9) . . ?
C19C N7C C21C 117.3(9) . . ?
O1C C1C N5C 123.0(10) . . ?
O1C C1C C2C 117.9(10) . . ?
N5C C1C C2C 119.1(11) . . ?
C1C C2C C3C 113.7(10) . . ?
O2C C3C N4C 124.1(10) . . ?
O2C C3C C2C 121.9(10) . . ?
N4C C3C C2C 113.9(11) . . ?
N4C C4C C5N 113.2(19) . . ?
N4C C4C C5M 103.3(20) . . ?
C5N C4C C5M 138.4(25) . . ?
N4C C6C C7C 106.8(15) . . ?
N5C C8C C9C 110.5(12) . . ?
N5C C10C C11M 105.6(16) . . ?
N5C C10C C11N 114.2(19) . . ?
C11M C10C C11N 21.1(17) . . ?
C11N C11M C10C 80.3(18) . . ?
C11M C11N C10C 78.6(16) . . ?
O3C C12C N7C 117.7(9) . . ?
O3C C12C C13C 121.0(9) . . ?
N7C C12C C13C 121.2(9) . . ?
C12C C13C C14C 116.7(9) . . ?
O4C C14C N6C 123.3(10) . . ?
O4C C14C C13C 119.6(10) . . ?
N6C C14C C13C 117.1(10) . . ?
C16C C15C N6C 111.7(10) . . ?
N6C C17C C18C 112.7(9) . . ?
N7C C19C C20C 111.1(10) . . ?
N7C C21C C22M 111.6(10) . . ?
N7C C21C C22N 109.8(9) . . ?
C22M C21C C22N 36.3(26) . . ?
C22N C22M C21C 72.5(17) . . ?
C22M C22N C21C 71.2(15) . . ?

loop_
_geom_bond_atom_site_label_1
_geom_bond_atom_site_label_2
_geom_bond_distance
_geom_bond_site_symmetry_2
_geom_bond_publ_flag
Nd1 O4A 2.432(6) . ?
Nd1 O1A 2.435(6) . ?
Nd1 O2A 2.439(6) . ?
Nd1 O3A 2.452(7) . ?
Nd1 O31A 2.512(8) . ?
Nd1 O32A 2.524(8) . ?
Nd1 O21A 2.569(6) . ?
Nd1 O11A 2.574(6) . ?
Nd1 O22A 2.669(6) . ?
Nd1 O12A 2.677(7) . ?
Nd1 N3A 2.870(11) . ?
O1A C1A 1.245(10) . ?
O2A C3A 1.229(10) . ?
O3A C12A 1.221(10) . ?
O4A C14A 1.243(11) . ?
O11A N1A 1.239(10) . ?
O12A N1A 1.212(9) . ?
O13A N1A 1.204(9) . ?
O21A N2A 1.230(9) . ?
O22A N2A 1.223(9) . ?
O23A N2A 1.250(9) . ?
O31A N3A 1.203(14) . ?
O32A N3A 1.26(2) . ?
O33A N3A 1.249(14) . ?
N4A C3A 1.327(11) . ?
N4A C4A 1.428(13) . ?
N4A C6A 1.443(12) . ?
N5A C1A 1.328(11) . ?
N5A C8A 1.435(12) . ?
N5A C10A 1.486(11) . ?
N6A C14A 1.331(11) . ?
N6A C17A 1.451(12) . ?
N6A C15A 1.475(12) . ?
N7A C12A 1.324(11) . ?
N7A C19A 1.454(12) . ?
N7A C21A 1.492(9) . ?
C1A C2A 1.513(13) . ?
C2A C3A 1.506(14) . ?
C4A C5A 1.51(2) . ?
C6A C7A 1.53(2) . ?
C8A C9A 1.51(2) . ?
C10A C11A 1.490(14) . ?
C12A C13A 1.492(12) . ?
C13A C14A 1.47(2) . ?
C15A C16A 1.534(9) . ?
C17A C18A 1.47(2) . ?
C19A C20A 1.51(2) . ?
C21A C22A 1.472(10) . ?
Nd2 O1B 2.438(6) . ?
Nd2 O3B 2.444(7) . ?
Nd2 O2B 2.446(7) . ?
Nd2 O4B 2.448(6) . ?
Nd2 O32B 2.541(7) . ?
Nd2 O31B 2.557(7) . ?
Nd2 O12B 2.560(8) . ?
Nd2 O22B 2.590(7) . ?
Nd2 O11B 2.632(8) . ?
Nd2 O21B 2.679(8) . ?
Nd2 N1B 2.975(12) . ?
O1B C1B 1.252(9) . ?
O2B C3B 1.266(12) . ?
O3B C12B 1.235(11) . ?
O4B C14B 1.224(11) . ?
O31B N3B 1.260(12) . ?
O32B N3B 1.276(11) . ?
O33B N3B 1.218(12) . ?
O21B N2B 1.241(12) . ?
O22B N2B 1.209(13) . ?
O23B N2B 1.241(13) . ?
O11B N1B 1.259(12) . ?
O12B N1B 1.256(12) . ?
O13B N1B 1.237(12) . ?
N4B C3B 1.316(13) . ?
N4B C4B 1.508(15) . ?
N4B C6B 1.516(14) . ?
N5B C1B 1.340(10) . ?
N5B C10B 1.468(8) . ?
N5B C8B 1.486(8) . ?
N6B C14B 1.318(12) . ?
N6B C17B 1.484(12) . ?
N6B C15B 1.487(9) . ?
N7B C12B 1.300(11) . ?
N7B C21B 1.442(13) . ?
N7B C19B 1.522(14) . ?
C1B C2B 1.467(9) . ?
C2B C3B 1.46(2) . ?
C4B C5L 1.534(10) . ?
C4B C5K 1.541(10) . ?
C6B C7L 1.522(10) . ?
C6B C7K 1.522(10) . ?
C8B C9K 1.501(11) . ?
C8B C9L 1.510(10) . ?
C9K C9L 0.69(17) . ?
C10B C11L 1.538(10) . ?
C10B C11K 1.543(9) . ?
C11K C11L 1.24(4) . ?
C12B C13B 1.504(13) . ?
C13B C14B 1.499(12) . ?
C15B C16B 1.469(9) . ?
C17B C18B 1.451(15) . ?
C19B C20B 1.46(2) . ?
C21B C22B 1.48(2) . ?
Nd3 O3C 2.427(7) . ?
Nd3 O2C 2.430(7) . ?
Nd3 O1C 2.443(6) . ?
Nd3 O4C 2.454(6) . ?
Nd3 O32C 2.522(7) . ?
Nd3 O12C 2.530(8) . ?
Nd3 O31C 2.570(7) . ?
Nd3 O21C 2.573(7) . ?
Nd3 O11C 2.663(9) . ?
Nd3 O22C 2.700(7) . ?
Nd3 N3C 2.974(12) . ?
O1C C1C 1.245(10) . ?
O2C C3C 1.208(13) . ?
O3C C12C 1.273(11) . ?
O4C C14C 1.251(12) . ?
O11C N1C 1.213(11) . ?
O12C N1C 1.224(12) . ?
O13C N1C 1.216(11) . ?
O21C N2C 1.236(12) . ?
O22C N2C 1.219(11) . ?
O23C N2C 1.227(11) . ?
O31C N3C 1.235(13) . ?
O32C N3C 1.280(11) . ?
O33C N3C 1.234(12) . ?
N4C C3C 1.341(13) . ?
N4C C6C 1.47(2) . ?
N4C C4C 1.49(2) . ?
N5C C1C 1.310(12) . ?
N5C C8C 1.462(14) . ?
N5C C10C 1.489(12) . ?
N6C C14C 1.329(13) . ?
N6C C17C 1.464(13) . ?
N6C C15C 1.494(9) . ?
N7C C12C 1.345(12) . ?
N7C C19C 1.470(14) . ?
N7C C21C 1.487(9) . ?
C1C C2C 1.499(15) . ?
C2C C3C 1.54(2) . ?
C4C C5N 1.504(10) . ?
C4C C5M 1.507(11) . ?
C6C C7C 1.55(2) . ?
C8C C9C 1.495(10) . ?
C10C C11M 1.518(10) . ?
C10C C11N 1.526(10) . ?
C11M C11N 0.56(4) . ?
C12C C13C 1.467(13) . ?
C13C C14C 1.488(13) . ?
C15C C16C 1.465(10) . ?
C17C C18C 1.529(9) . ?
C19C C20C 1.518(9) . ?
C21C C22M 1.503(10) . ?
C21C C22N 1.514(10) . ?
C22M C22N 0.94(7) . ?
